data_7061955
loop_
_publ_author_name
'Han, Li-Jun'
'Liu, Jia'
'Shao, Ting'
'Jia, Qiang-Qiang'
'Su, Chang-Yuan'
'Fu, Da-Wei'
'Lu, Hai-Feng'

_publ_section_title
;
 A Cd-based perovskite with optical-electrical multifunctional response
;
_journal_issue 37
_journal_name_full 'New Journal of Chemistry'
_journal_page_first 17928
_journal_page_last 17933
_journal_paper_doi 10.1039/D2NJ03330E
_journal_volume 46
_journal_year 2022
_chemical_formula_sum 'C10 H16 Cd Cl4 N2 S2'
_chemical_formula_weight 482.57
_space_group_crystal_system orthorhombic
_space_group_IT_number 61
_space_group_name_Hall '-P 2ac 2ab'
_space_group_name_H-M_alt 'P b c a'
_atom_sites_solution_hydrogens geom
_audit_creation_method SHELXL-2018/3
_audit_update_record
;
2022-06-13 deposited with the CCDC.	2022-08-24 downloaded from the CCDC.
;
_cell_angle_alpha 90
_cell_angle_beta 90
_cell_angle_gamma 90
_cell_formula_units_Z 4
_cell_length_a 7.5349(7)
_cell_length_b 7.3677(7)
_cell_length_c 31.746(3)
_cell_measurement_reflns_used 7977
_cell_measurement_temperature 303(2)
_cell_measurement_theta_max 30.02
_cell_measurement_theta_min 3.87
_cell_volume 1762.4(3)
_computing_structure_refinement 'SHELXL-2018/3 (Sheldrick, 2018)'
_diffrn_ambient_temperature 303(2)
_diffrn_measured_fraction_theta_full 0.977
_diffrn_measured_fraction_theta_max 0.877
_diffrn_measurement_device_type 'Bruker APEX-II CCD'
_diffrn_measurement_method 'phi and omega scans'
_diffrn_radiation_type MoK\a
_diffrn_radiation_wavelength 0.71073
_diffrn_reflns_av_R_equivalents 0.0741
_diffrn_reflns_av_unetI/netI 0.0574
_diffrn_reflns_Laue_measured_fraction_full 0.977
_diffrn_reflns_Laue_measured_fraction_max 0.877
_diffrn_reflns_limit_h_max 9
_diffrn_reflns_limit_h_min -9
_diffrn_reflns_limit_k_max 9
_diffrn_reflns_limit_k_min -9
_diffrn_reflns_limit_l_max 43
_diffrn_reflns_limit_l_min -43
_diffrn_reflns_number 10768
_diffrn_reflns_point_group_measured_fraction_full 0.977
_diffrn_reflns_point_group_measured_fraction_max 0.877
_diffrn_reflns_theta_full 25.242
_diffrn_reflns_theta_max 29.613
_diffrn_reflns_theta_min 2.993
_exptl_absorpt_coefficient_mu 2.070
_exptl_crystal_colour colorless
_exptl_crystal_density_diffrn 1.819
_exptl_crystal_description prism
_exptl_crystal_F_000 952
_refine_diff_density_max 1.573
_refine_diff_density_min -2.440
_refine_diff_density_rms 0.282
_refine_ls_extinction_method none
_refine_ls_goodness_of_fit_ref 1.177
_refine_ls_hydrogen_treatment constr
_refine_ls_matrix_type full
_refine_ls_number_parameters 89
_refine_ls_number_reflns 2179
_refine_ls_number_restraints 0
_refine_ls_restrained_S_all 1.177
_refine_ls_R_factor_all 0.1088
_refine_ls_R_factor_gt 0.0689
_refine_ls_shift/su_max 0.000
_refine_ls_shift/su_mean 0.000
_refine_ls_structure_factor_coef Fsqd
_refine_ls_weighting_details 'w=1/[\s^2^(Fo^2^)+(0.1071P)^2^+16.8779P] where P=(Fo^2^+2Fc^2^)/3'
_refine_ls_weighting_scheme calc
_refine_ls_wR_factor_gt 0.1724
_refine_ls_wR_factor_ref 0.2653
_reflns_Friedel_coverage 0.000
_reflns_number_gt 1488
_reflns_number_total 2179
_reflns_threshold_expression 'I > 2\s(I)'
_cod_data_source_file d2nj03330e2.cif
_cod_data_source_block 1
_cod_database_code 7061955
_shelx_shelxl_version_number 2018/3
_shelx_space_group_comment
;
The symmetry employed for this shelxl refinement is uniquely defined
by the following loop, which should always be used as a source of
symmetry information in preference to the above space-group names.
They are only intended as comments.
;

loop_
_space_group_symop_operation_xyz
'x, y, z'
'-x+1/2, -y, z+1/2'
'-x, y+1/2, -z+1/2'
'x+1/2, -y+1/2, -z'
'-x, -y, -z'
'x-1/2, y, -z-1/2'
'x, -y-1/2, z-1/2'
'-x-1/2, y-1/2, z'

loop_
_atom_site_label
_atom_site_type_symbol
_atom_site_fract_x
_atom_site_fract_y
_atom_site_fract_z
_atom_site_U_iso_or_equiv
_atom_site_adp_type
_atom_site_occupancy
_atom_site_site_symmetry_order
_atom_site_calc_flag
_atom_site_refinement_flags_posn
_atom_site_refinement_flags_adp
_atom_site_refinement_flags_occupancy
_atom_site_disorder_assembly
_atom_site_disorder_group
Cd1 Cd 0.500000 0.000000 0.500000 0.0327(4) Uani 1 2 d S . P . .
Cl1 Cl 0.2204(3) 0.2214(3) 0.48927(8) 0.0431(6) Uani 1 1 d . . . . .
Cl3 Cl 0.5560(4) 0.0172(3) 0.42052(7) 0.0442(6) Uani 1 1 d . . . . .
S4 S 0.6127(6) 0.6723(6) 0.67975(13) 0.0911(13) Uani 1 1 d . . . . .
C4 C 0.5142(14) 0.5060(14) 0.6499(5) 0.054(3) Uani 1 1 d . . . . .
C3 C 0.3692(13) 0.4220(16) 0.6720(3) 0.049(2) Uani 1 1 d . . . . .
H3 H 0.299785 0.326465 0.662269 0.059 Uiso 1 1 calc R U . . .
C5 C 0.5821(14) 0.4538(15) 0.6082(3) 0.054(3) Uani 1 1 d . . . . .
H5A H 0.576686 0.322735 0.605546 0.065 Uiso 1 1 calc R U . . .
H5B H 0.705562 0.489722 0.606099 0.065 Uiso 1 1 calc R U . . .
C2 C 0.351(2) 0.511(2) 0.7113(4) 0.080(4) Uani 1 1 d . . . . .
H2 H 0.261889 0.480542 0.730288 0.096 Uiso 1 1 calc R U . . .
C1 C 0.469(2) 0.641(2) 0.7195(4) 0.081(4) Uani 1 1 d . . . . .
H1 H 0.471067 0.706469 0.744516 0.098 Uiso 1 1 calc R U . . .
N2 N 0.4792(11) 0.5390(12) 0.5725(3) 0.046(2) Uani 1 1 d . . . . .
H2A H 0.367709 0.499209 0.573058 0.069 Uiso 1 1 calc R U . . .
H2B H 0.529150 0.508749 0.548104 0.069 Uiso 1 1 calc R U . . .
H2C H 0.480211 0.659134 0.575359 0.069 Uiso 1 1 calc R U . . .

loop_
_atom_site_aniso_label
_atom_site_aniso_U_11
_atom_site_aniso_U_22
_atom_site_aniso_U_33
_atom_site_aniso_U_23
_atom_site_aniso_U_13
_atom_site_aniso_U_12
Cd1 0.0326(6) 0.0284(5) 0.0371(5) 0.0011(3) 0.0012(3) -0.0005(3)
Cl1 0.0395(11) 0.0352(11) 0.0545(12) 0.0013(9) 0.0019(9) 0.0100(9)
Cl3 0.0434(12) 0.0485(13) 0.0406(11) 0.0003(9) 0.0020(10) 0.0014(9)
S4 0.096(3) 0.091(3) 0.087(2) -0.012(2) -0.017(2) -0.022(2)
C4 0.055(7) 0.047(7) 0.060(7) 0.005(4) -0.007(5) 0.005(4)
C3 0.043(5) 0.068(7) 0.037(4) 0.010(4) 0.008(4) -0.006(5)
C5 0.046(6) 0.052(6) 0.064(6) 0.006(5) -0.009(5) 0.019(5)
C2 0.085(11) 0.090(11) 0.064(8) 0.012(7) 0.006(7) 0.004(8)
C1 0.116(12) 0.078(10) 0.050(7) -0.005(6) -0.006(7) 0.028(9)
N2 0.045(5) 0.044(4) 0.048(5) 0.008(4) 0.002(3) -0.003(3)

loop_
_atom_type_symbol
_atom_type_description
_atom_type_scat_dispersion_real
_atom_type_scat_dispersion_imag
_atom_type_scat_source
C C 0.0033 0.0016 'International Tables Vol C Tables 4.2.6.8 and 6.1.1.4'
H H 0.0000 0.0000 'International Tables Vol C Tables 4.2.6.8 and 6.1.1.4'
N N 0.0061 0.0033 'International Tables Vol C Tables 4.2.6.8 and 6.1.1.4'
S S 0.1246 0.1234 'International Tables Vol C Tables 4.2.6.8 and 6.1.1.4'
Cl Cl 0.1484 0.1585 'International Tables Vol C Tables 4.2.6.8 and 6.1.1.4'
Cd Cd -0.8075 1.2024 'International Tables Vol C Tables 4.2.6.8 and 6.1.1.4'

loop_
_geom_angle_atom_site_label_1
_geom_angle_atom_site_label_2
_geom_angle_atom_site_label_3
_geom_angle
_geom_angle_site_symmetry_1
_geom_angle_site_symmetry_3
_geom_angle_publ_flag
Cl3 Cd1 Cl3 180.0 5_656 . ?
Cl3 Cd1 Cl1 90.86(8) 5_656 4_556 ?
Cl3 Cd1 Cl1 89.14(8) . 4_556 ?
Cl3 Cd1 Cl1 89.14(8) 5_656 8_655 ?
Cl3 Cd1 Cl1 90.86(8) . 8_655 ?
Cl1 Cd1 Cl1 180.0 4_556 8_655 ?
Cl3 Cd1 Cl1 88.52(7) 5_656 5_656 ?
Cl3 Cd1 Cl1 91.48(7) . 5_656 ?
Cl1 Cd1 Cl1 87.863(17) 4_556 5_656 ?
Cl1 Cd1 Cl1 92.136(18) 8_655 5_656 ?
Cl3 Cd1 Cl1 91.48(7) 5_656 . ?
Cl3 Cd1 Cl1 88.52(7) . . ?
Cl1 Cd1 Cl1 92.137(18) 4_556 . ?
Cl1 Cd1 Cl1 87.864(18) 8_655 . ?
Cl1 Cd1 Cl1 180.0 5_656 . ?
Cd1 Cl1 Cd1 160.26(11) 4_456 . ?
C1 S4 C4 92.1(8) . . ?
C3 C4 C5 126.3(11) . . ?
C3 C4 S4 111.4(10) . . ?
C5 C4 S4 122.2(9) . . ?
C2 C3 C4 107.7(12) . . ?
C2 C3 H3 126.1 . . ?
C4 C3 H3 126.1 . . ?
C4 C5 N2 112.8(8) . . ?
C4 C5 H5A 109.0 . . ?
N2 C5 H5A 109.0 . . ?
C4 C5 H5B 109.0 . . ?
N2 C5 H5B 109.0 . . ?
H5A C5 H5B 107.8 . . ?
C1 C2 C3 116.2(14) . . ?
C1 C2 H2 121.9 . . ?
C3 C2 H2 121.9 . . ?
C2 C1 S4 112.5(11) . . ?
C2 C1 H1 123.7 . . ?
S4 C1 H1 123.7 . . ?
C5 N2 H2A 109.5 . . ?
C5 N2 H2B 109.5 . . ?
H2A N2 H2B 109.5 . . ?
C5 N2 H2C 109.5 . . ?
H2A N2 H2C 109.5 . . ?
H2B N2 H2C 109.5 . . ?

loop_
_geom_bond_atom_site_label_1
_geom_bond_atom_site_label_2
_geom_bond_distance
_geom_bond_site_symmetry_2
_geom_bond_publ_flag
Cd1 Cl3 2.561(2) 5_656 ?
Cd1 Cl3 2.561(2) . ?
Cd1 Cl1 2.663(2) 4_556 ?
Cd1 Cl1 2.663(2) 8_655 ?
Cd1 Cl1 2.686(2) 5_656 ?
Cd1 Cl1 2.686(2) . ?
S4 C1 1.682(16) . ?
S4 C4 1.719(12) . ?
C4 C3 1.439(15) . ?
C4 C5 1.468(18) . ?
C3 C2 1.416(17) . ?
C3 H3 0.9300 . ?
C5 N2 1.510(13) . ?
C5 H5A 0.9700 . ?
C5 H5B 0.9700 . ?
C2 C1 1.33(2) . ?
C2 H2 0.9300 . ?
C1 H1 0.9300 . ?
N2 H2A 0.8900 . ?
N2 H2B 0.8900 . ?
N2 H2C 0.8900 . ?

loop_
_geom_hbond_atom_site_label_D
_geom_hbond_atom_site_label_H
_geom_hbond_atom_site_label_A
_geom_hbond_distance_DH
_geom_hbond_distance_HA
_geom_hbond_distance_DA
_geom_hbond_angle_DHA
_geom_hbond_site_symmetry_A
_geom_hbond_publ_flag
N2 H2C Cl3 0.89 2.40 3.288(9) 172.5 5_666 yes
N2 H2B Cl1 0.89 2.52 3.291(10) 145.0 4_556 yes
N2 H2B Cl1 0.89 2.99 3.477(8) 116.5 5_666 yes
N2 H2A Cl3 0.89 2.36 3.223(8) 163.3 4_456 yes
C5 H5B Cl3 0.97 2.77 3.692(12) 158.4 4_556 yes
C5 H5A Cl3 0.97 2.82 3.736(12) 157.6 5_656 yes

loop_
_geom_torsion_atom_site_label_1
_geom_torsion_atom_site_label_2
_geom_torsion_atom_site_label_3
_geom_torsion_atom_site_label_4
_geom_torsion
_geom_torsion_site_symmetry_1
_geom_torsion_site_symmetry_2
_geom_torsion_site_symmetry_3
_geom_torsion_site_symmetry_4
_geom_torsion_publ_flag
C1 S4 C4 C3 -1.4(9) . . . . ?
C1 S4 C4 C5 -177.9(10) . . . . ?
C5 C4 C3 C2 178.5(11) . . . . ?
S4 C4 C3 C2 2.3(12) . . . . ?
C3 C4 C5 N2 84.3(13) . . . . ?
S4 C4 C5 N2 -99.8(11) . . . . ?
C4 C3 C2 C1 -2.3(17) . . . . ?
C3 C2 C1 S4 1.3(17) . . . . ?
C4 S4 C1 C2 0.1(12) . . . . ?
